data_4071316
loop_
_publ_author_name
'Leung, Wing-Por'
'Chan, Ka-Po'
'Kan, Kwok-Wai'
'Mak, Thomas C. W.'

_publ_section_title
;
 Synthesis of Heteroleptic Tin(II) and Lead(II) Compounds from
 Pyrazyl-Linked Bisphosphoranoimine
;
_journal_issue 12
_journal_name_full Organometallics
_journal_page_first 2767
_journal_paper_doi 10.1021/om800104x
_journal_volume 27
_journal_year 2008
_chemical_formula_sum 'C36 H86 N6 P2 Pb2 Si6'
_chemical_formula_weight 1247.97
_chemical_name_systematic
;

 ?

;
_space_group_IT_number 2
_symmetry_cell_setting triclinic
_symmetry_space_group_name_Hall '-P 1'
_symmetry_space_group_name_H-M 'P -1'
_atom_sites_solution_hydrogens geom
_atom_sites_solution_primary direct
_atom_sites_solution_secondary difmap
_audit_creation_method SHELXL-97
_cell_angle_alpha 66.813(2)
_cell_angle_beta 75.262(2)
_cell_angle_gamma 69.288(2)
_cell_formula_units_Z 2
_cell_length_a 12.4223(15)
_cell_length_b 15.818(2)
_cell_length_c 16.737(2)
_cell_measurement_reflns_used 854
_cell_measurement_temperature 293(2)
_cell_measurement_theta_max 0.00
_cell_measurement_theta_min 0.00
_cell_volume 2802.2(6)
_computing_cell_refinement 'Bruker SMART'
_computing_data_collection 'Bruker SMART'
_computing_data_reduction 'Bruker SAINT'
_computing_molecular_graphics 'Bruker SHELXTL'
_computing_publication_material 'Bruker SHELXTL'
_computing_structure_refinement 'SHELXL-97 (Sheldrick, 1997)'
_computing_structure_solution 'SHELXS-97 (Sheldrick, 1990)'
_diffrn_ambient_temperature 293(2)
_diffrn_measured_fraction_theta_full 0.991
_diffrn_measured_fraction_theta_max 0.991
_diffrn_measurement_device_type 'CCD area detector'
_diffrn_measurement_method 'phi and omega scans'
_diffrn_radiation_monochromator graphite
_diffrn_radiation_source 'fine-focus sealed tube'
_diffrn_radiation_type MoK\a
_diffrn_radiation_wavelength 0.71073
_diffrn_reflns_av_R_equivalents 0.0347
_diffrn_reflns_av_sigmaI/netI 0.0689
_diffrn_reflns_limit_h_max 14
_diffrn_reflns_limit_h_min -14
_diffrn_reflns_limit_k_max 14
_diffrn_reflns_limit_k_min -18
_diffrn_reflns_limit_l_max 16
_diffrn_reflns_limit_l_min -19
_diffrn_reflns_number 15310
_diffrn_reflns_theta_full 25.00
_diffrn_reflns_theta_max 25.00
_diffrn_reflns_theta_min 1.34
_exptl_absorpt_coefficient_mu 6.214
_exptl_absorpt_correction_T_max 1.0000
_exptl_absorpt_correction_T_min 0.089645
_exptl_absorpt_correction_type SADABS
_exptl_crystal_colour red
_exptl_crystal_density_diffrn 1.479
_exptl_crystal_density_meas 0
_exptl_crystal_density_method 'not measured'
_exptl_crystal_description block
_exptl_crystal_F_000 1244
_exptl_crystal_size_max 0.50
_exptl_crystal_size_mid 0.40
_exptl_crystal_size_min 0.30
_refine_diff_density_max 1.649
_refine_diff_density_min -1.656
_refine_diff_density_rms 0.147
_refine_ls_extinction_coef 0.0050(3)
_refine_ls_extinction_expression Fc^*^=kFc[1+0.001xFc^2^\l^3^/sin(2\q)]^-1/4^
_refine_ls_extinction_method SHELXL
_refine_ls_goodness_of_fit_ref 1.034
_refine_ls_hydrogen_treatment riding
_refine_ls_matrix_type full
_refine_ls_number_parameters 470
_refine_ls_number_reflns 9785
_refine_ls_number_restraints 0
_refine_ls_restrained_S_all 1.034
_refine_ls_R_factor_all 0.0703
_refine_ls_R_factor_gt 0.0446
_refine_ls_shift/su_max 0.002
_refine_ls_shift/su_mean 0.000
_refine_ls_structure_factor_coef Fsqd
_refine_ls_weighting_details 'calc w=1/[\s^2^(Fo^2^)+(0.0682P)^2^+0.0000P] where P=(Fo^2^+2Fc^2^)/3'
_refine_ls_weighting_scheme calc
_refine_ls_wR_factor_gt 0.1146
_refine_ls_wR_factor_ref 0.1309
_reflns_number_gt 6939
_reflns_number_total 9785
_reflns_threshold_expression >2sigma(I)
_cod_data_source_file om800104x-file002.cif
_cod_data_source_block ckp5
_cod_depositor_comments
;
The following automatic conversions were performed:

'_symmetry_cell_setting' value 'Triclinic' changed to 'triclinic'
according to /home/saulius/struct/CIF-dictionaries/cif_core.dic
dictionary named 'cif_core.dic' version 2.4.1 from 2010-06-29.

Automatic conversion script
Id: cif_fix_values 1715 2011-07-08 13:25:40Z adriana 
;
_cod_original_sg_symbol_H-M P-1
_cod_database_code 4071316

loop_
_symmetry_equiv_pos_as_xyz
'x, y, z'
'-x, -y, -z'

loop_
_atom_site_label
_atom_site_type_symbol
_atom_site_fract_x
_atom_site_fract_y
_atom_site_fract_z
_atom_site_U_iso_or_equiv
_atom_site_adp_type
_atom_site_occupancy
_atom_site_symmetry_multiplicity
_atom_site_calc_flag
_atom_site_refinement_flags
Pb1 Pb 0.65395(3) 0.80445(2) 0.64886(2) 0.04633(13) Uani 1 1 d .
Pb2 Pb 0.52619(3) 0.37012(2) 0.96889(2) 0.04863(14) Uani 1 1 d .
P1 P 0.63690(19) 0.64819(17) 0.56314(13) 0.0456(5) Uani 1 1 d .
P2 P 0.75644(19) 0.28349(17) 0.87706(15) 0.0483(5) Uani 1 1 d .
Si1 Si 0.7235(2) 0.8172(2) 0.43197(17) 0.0636(7) Uani 1 1 d .
Si2 Si 0.7679(3) 0.1915(2) 1.07741(19) 0.0767(9) Uani 1 1 d .
Si3 Si 0.8150(2) 0.9289(2) 0.64983(19) 0.0613(7) Uani 1 1 d .
Si4 Si 0.9552(2) 0.7238(2) 0.6663(2) 0.0663(8) Uani 1 1 d .
Si5 Si 0.3451(3) 0.4075(2) 0.8333(2) 0.0749(9) Uani 1 1 d .
Si6 Si 0.3869(3) 0.2107(2) 0.9703(2) 0.0701(8) Uani 1 1 d .
N1 N 0.6844(6) 0.6504(5) 0.7520(4) 0.0481(17) Uani 1 1 d .
N2 N 0.7176(6) 0.4824(6) 0.8954(4) 0.0544(19) Uani 1 1 d .
N3 N 0.6866(6) 0.7377(5) 0.5342(4) 0.0497(17) Uani 1 1 d .
N4 N 0.7138(6) 0.2453(5) 0.9804(4) 0.0490(17) Uani 1 1 d .
N5 N 0.8275(6) 0.8141(5) 0.6550(5) 0.0518(18) Uani 1 1 d .
N6 N 0.4123(6) 0.3197(5) 0.9187(4) 0.0528(18) Uani 1 1 d .
C1 C 0.7168(8) 0.6452(7) 0.8254(5) 0.055(2) Uani 1 1 d .
H1A H 0.7256 0.6997 0.8285 0.066 Uiso 1 1 calc R
C2 C 0.7368(8) 0.5620(7) 0.8951(6) 0.056(2) Uani 1 1 d .
H2B H 0.7639 0.5597 0.9430 0.068 Uiso 1 1 calc R
C3 C 0.6853(6) 0.4846(6) 0.8255(5) 0.0413(18) Uani 1 1 d .
C4 C 0.6715(6) 0.5707(6) 0.7457(5) 0.0374(17) Uani 1 1 d .
C5 C 0.6509(7) 0.5697(6) 0.6692(5) 0.047(2) Uani 1 1 d .
H5A H 0.6420 0.5110 0.6765 0.056 Uiso 1 1 calc R
C6 C 0.7086(8) 0.5741(8) 0.4930(6) 0.063(3) Uani 1 1 d .
H6A H 0.6923 0.6149 0.4333 0.075 Uiso 1 1 calc R
C7 C 0.8424(9) 0.5449(9) 0.4916(8) 0.093(4) Uani 1 1 d .
H7A H 0.8803 0.5063 0.4548 0.140 Uiso 1 1 calc R
H7B H 0.8614 0.5089 0.5501 0.140 Uiso 1 1 calc R
H7C H 0.8680 0.6016 0.4691 0.140 Uiso 1 1 calc R
C8 C 0.6667(10) 0.4877(8) 0.5157(6) 0.076(3) Uani 1 1 d .
H8A H 0.7082 0.4536 0.4756 0.114 Uiso 1 1 calc R
H8B H 0.5851 0.5083 0.5116 0.114 Uiso 1 1 calc R
H8C H 0.6800 0.4463 0.5745 0.114 Uiso 1 1 calc R
C9 C 0.4824(7) 0.6823(7) 0.5549(5) 0.054(2) Uani 1 1 d .
H9A H 0.4586 0.6232 0.5800 0.064 Uiso 1 1 calc R
C10 C 0.4479(9) 0.7334(9) 0.4617(6) 0.085(4) Uani 1 1 d .
H10A H 0.3654 0.7481 0.4647 0.128 Uiso 1 1 calc R
H10B H 0.4866 0.6922 0.4272 0.128 Uiso 1 1 calc R
H10C H 0.4703 0.7917 0.4350 0.128 Uiso 1 1 calc R
C11 C 0.4137(8) 0.7447(9) 0.6119(7) 0.079(3) Uani 1 1 d .
H11A H 0.3323 0.7622 0.6083 0.119 Uiso 1 1 calc R
H11B H 0.4383 0.8017 0.5914 0.119 Uiso 1 1 calc R
H11C H 0.4273 0.7094 0.6717 0.119 Uiso 1 1 calc R
C12 C 0.7169(11) 0.7925(10) 0.3336(6) 0.093(4) Uani 1 1 d .
H12A H 0.7662 0.7294 0.3362 0.139 Uiso 1 1 calc R
H12B H 0.7427 0.8390 0.2816 0.139 Uiso 1 1 calc R
H12C H 0.6384 0.7965 0.3323 0.139 Uiso 1 1 calc R
C13 C 0.6244(11) 0.9416(8) 0.4211(7) 0.097(4) Uani 1 1 d .
H13A H 0.6245 0.9577 0.4707 0.146 Uiso 1 1 calc R
H13B H 0.5470 0.9440 0.4186 0.146 Uiso 1 1 calc R
H13C H 0.6512 0.9867 0.3683 0.146 Uiso 1 1 calc R
C14 C 0.8736(10) 0.8196(10) 0.4211(7) 0.088(4) Uani 1 1 d .
H14A H 0.9256 0.7566 0.4266 0.133 Uiso 1 1 calc R
H14B H 0.8805 0.8396 0.4664 0.133 Uiso 1 1 calc R
H14C H 0.8929 0.8639 0.3648 0.133 Uiso 1 1 calc R
C15 C 0.6625(7) 0.3973(6) 0.8313(5) 0.0444(19) Uani 1 1 d .
H15A H 0.6314 0.4039 0.7802 0.053 Uiso 1 1 calc R
C16 C 0.7326(9) 0.2094(8) 0.8260(6) 0.063(3) Uani 1 1 d .
H16A H 0.6480 0.2233 0.8324 0.076 Uiso 1 1 calc R
C17 C 0.7732(12) 0.2329(9) 0.7263(7) 0.096(4) Uani 1 1 d .
H17A H 0.7567 0.1903 0.7062 0.145 Uiso 1 1 calc R
H17B H 0.8553 0.2251 0.7149 0.145 Uiso 1 1 calc R
H17C H 0.7330 0.2980 0.6958 0.145 Uiso 1 1 calc R
C18 C 0.7769(11) 0.1014(8) 0.8742(7) 0.085(3) Uani 1 1 d .
H18A H 0.7612 0.0667 0.8446 0.127 Uiso 1 1 calc R
H18B H 0.7383 0.0860 0.9334 0.127 Uiso 1 1 calc R
H18C H 0.8591 0.0838 0.8748 0.127 Uiso 1 1 calc R
C19 C 0.9061(8) 0.2896(8) 0.8499(7) 0.068(3) Uani 1 1 d .
H19A H 0.9135 0.3221 0.8866 0.081 Uiso 1 1 calc R
C20 C 0.9389(9) 0.3491(9) 0.7556(7) 0.087(4) Uani 1 1 d .
H20A H 1.0185 0.3486 0.7472 0.130 Uiso 1 1 calc R
H20B H 0.8898 0.4139 0.7438 0.130 Uiso 1 1 calc R
H20C H 0.9292 0.3222 0.7164 0.130 Uiso 1 1 calc R
C21 C 0.9954(9) 0.1903(9) 0.8745(8) 0.094(4) Uani 1 1 d .
H21A H 1.0723 0.1976 0.8593 0.142 Uiso 1 1 calc R
H21B H 0.9882 0.1535 0.8432 0.142 Uiso 1 1 calc R
H21C H 0.9816 0.1576 0.9365 0.142 Uiso 1 1 calc R
C22 C 0.8806(14) 0.2426(14) 1.0803(10) 0.144(7) Uani 1 1 d .
H22A H 0.8492 0.3108 1.0663 0.216 Uiso 1 1 calc R
H22B H 0.9469 0.2286 1.0382 0.216 Uiso 1 1 calc R
H22C H 0.9036 0.2146 1.1379 0.216 Uiso 1 1 calc R
C23 C 0.8269(15) 0.0577(10) 1.1069(9) 0.135(6) Uani 1 1 d .
H23A H 0.8894 0.0424 1.0628 0.203 Uiso 1 1 calc R
H23B H 0.7664 0.0314 1.1103 0.203 Uiso 1 1 calc R
H23C H 0.8551 0.0309 1.1626 0.203 Uiso 1 1 calc R
C24 C 0.6488(12) 0.2136(11) 1.1666(7) 0.108(5) Uani 1 1 d .
H24A H 0.6157 0.2815 1.1546 0.163 Uiso 1 1 calc R
H24B H 0.6793 0.1849 1.2215 0.163 Uiso 1 1 calc R
H24C H 0.5899 0.1859 1.1696 0.163 Uiso 1 1 calc R
C25 C 0.8147(13) 1.0138(9) 0.5346(8) 0.107(5) Uani 1 1 d .
H25A H 0.8854 0.9914 0.4996 0.161 Uiso 1 1 calc R
H25B H 0.8089 1.0763 0.5338 0.161 Uiso 1 1 calc R
H25C H 0.7496 1.0173 0.5112 0.161 Uiso 1 1 calc R
C26 C 0.9308(11) 0.9379(10) 0.6986(10) 0.111(5) Uani 1 1 d .
H26A H 1.0062 0.9109 0.6712 0.167 Uiso 1 1 calc R
H26B H 0.9239 0.9034 0.7605 0.167 Uiso 1 1 calc R
H26C H 0.9209 1.0041 0.6887 0.167 Uiso 1 1 calc R
C27 C 0.6728(11) 0.9811(9) 0.7085(9) 0.102(4) Uani 1 1 d .
H27A H 0.6107 0.9786 0.6859 0.153 Uiso 1 1 calc R
H27B H 0.6651 1.0466 0.6997 0.153 Uiso 1 1 calc R
H27C H 0.6694 0.9449 0.7700 0.153 Uiso 1 1 calc R
C28 C 1.0810(9) 0.7600(10) 0.5844(9) 0.112(5) Uani 1 1 d .
H28A H 1.0905 0.8150 0.5901 0.167 Uiso 1 1 calc R
H28B H 1.0656 0.7757 0.5261 0.167 Uiso 1 1 calc R
H28C H 1.1508 0.7079 0.5954 0.167 Uiso 1 1 calc R
C29 C 0.9477(8) 0.6181(8) 0.6476(8) 0.078(3) Uani 1 1 d .
H29A H 0.8850 0.5954 0.6871 0.118 Uiso 1 1 calc R
H29B H 1.0195 0.5681 0.6578 0.118 Uiso 1 1 calc R
H29C H 0.9347 0.6360 0.5882 0.118 Uiso 1 1 calc R
C30 C 0.9968(10) 0.6802(10) 0.7778(9) 0.100(4) Uani 1 1 d .
H30A H 0.9346 0.6606 0.8208 0.150 Uiso 1 1 calc R
H30B H 1.0117 0.7309 0.7873 0.150 Uiso 1 1 calc R
H30C H 1.0655 0.6267 0.7830 0.150 Uiso 1 1 calc R
C31 C 0.3421(9) 0.5285(8) 0.8287(8) 0.089(4) Uani 1 1 d .
H31A H 0.4199 0.5299 0.8249 0.133 Uiso 1 1 calc R
H31B H 0.2967 0.5409 0.8807 0.133 Uiso 1 1 calc R
H31C H 0.3081 0.5766 0.7781 0.133 Uiso 1 1 calc R
C32 C 0.4207(13) 0.3937(11) 0.7247(7) 0.121(5) Uani 1 1 d .
H32A H 0.4231 0.3326 0.7244 0.181 Uiso 1 1 calc R
H32B H 0.4985 0.3977 0.7156 0.181 Uiso 1 1 calc R
H32C H 0.3793 0.4439 0.6786 0.181 Uiso 1 1 calc R
C33 C 0.1897(11) 0.4087(11) 0.8395(11) 0.131(6) Uani 1 1 d .
H33A H 0.1889 0.3475 0.8414 0.196 Uiso 1 1 calc R
H33B H 0.1570 0.4579 0.7888 0.196 Uiso 1 1 calc R
H33C H 0.1445 0.4215 0.8915 0.196 Uiso 1 1 calc R
C34 C 0.4125(15) 0.1452(11) 0.8922(10) 0.135(6) Uani 1 1 d .
H34A H 0.4887 0.1423 0.8596 0.202 Uiso 1 1 calc R
H34B H 0.3555 0.1785 0.8525 0.202 Uiso 1 1 calc R
H34C H 0.4065 0.0813 0.9245 0.202 Uiso 1 1 calc R
C35 C 0.2359(10) 0.2153(10) 1.0304(9) 0.107(5) Uani 1 1 d .
H35A H 0.2205 0.2468 1.0725 0.161 Uiso 1 1 calc R
H35B H 0.2295 0.1512 1.0601 0.161 Uiso 1 1 calc R
H35C H 0.1807 0.2502 0.9893 0.161 Uiso 1 1 calc R
C36 C 0.4838(11) 0.1358(9) 1.0573(8) 0.107(5) Uani 1 1 d .
H36A H 0.4689 0.1676 1.0991 0.160 Uiso 1 1 calc R
H36B H 0.5635 0.1269 1.0309 0.160 Uiso 1 1 calc R
H36C H 0.4689 0.0745 1.0864 0.160 Uiso 1 1 calc R

loop_
_atom_site_aniso_label
_atom_site_aniso_U_11
_atom_site_aniso_U_22
_atom_site_aniso_U_33
_atom_site_aniso_U_23
_atom_site_aniso_U_13
_atom_site_aniso_U_12
Pb1 0.0418(2) 0.0435(2) 0.0533(2) -0.01568(16) -0.01041(14) -0.00953(16)
Pb2 0.0481(2) 0.0455(2) 0.0516(2) -0.01789(16) -0.00947(15) -0.00874(16)
P1 0.0483(12) 0.0504(14) 0.0417(11) -0.0168(10) -0.0110(9) -0.0135(11)
P2 0.0489(12) 0.0413(13) 0.0513(13) -0.0166(10) -0.0124(10) -0.0038(11)
Si1 0.0662(16) 0.070(2) 0.0497(14) -0.0139(13) -0.0004(12) -0.0266(16)
Si2 0.090(2) 0.071(2) 0.0589(17) -0.0181(15) -0.0368(16) 0.0032(18)
Si3 0.0628(16) 0.0501(17) 0.0749(17) -0.0172(14) -0.0129(14) -0.0226(14)
Si4 0.0456(14) 0.067(2) 0.095(2) -0.0313(16) -0.0173(14) -0.0155(14)
Si5 0.0734(18) 0.059(2) 0.094(2) -0.0051(16) -0.0445(17) -0.0209(16)
Si6 0.0787(19) 0.0535(19) 0.0820(19) -0.0154(15) -0.0146(16) -0.0291(16)
N1 0.051(4) 0.040(4) 0.046(4) -0.007(3) -0.012(3) -0.009(3)
N2 0.067(5) 0.058(5) 0.046(4) -0.014(4) -0.016(4) -0.026(4)
N3 0.044(4) 0.056(5) 0.041(4) -0.008(3) -0.008(3) -0.013(4)
N4 0.053(4) 0.048(5) 0.047(4) -0.019(3) -0.013(3) -0.007(4)
N5 0.047(4) 0.049(5) 0.065(4) -0.018(4) -0.015(3) -0.015(4)
N6 0.055(4) 0.054(5) 0.055(4) -0.013(4) -0.014(3) -0.024(4)
C1 0.074(6) 0.045(6) 0.045(5) -0.013(4) -0.012(4) -0.017(5)
C2 0.060(5) 0.077(7) 0.049(5) -0.026(5) -0.015(4) -0.029(5)
C3 0.039(4) 0.044(5) 0.041(4) -0.012(4) -0.013(3) -0.009(4)
C4 0.033(4) 0.037(5) 0.049(4) -0.021(4) -0.012(3) -0.005(4)
C5 0.059(5) 0.041(5) 0.053(5) -0.020(4) -0.017(4) -0.019(4)
C6 0.066(6) 0.075(7) 0.056(5) -0.028(5) -0.021(5) -0.015(6)
C7 0.075(7) 0.096(10) 0.103(9) -0.058(8) -0.009(7) 0.008(7)
C8 0.106(9) 0.069(8) 0.068(6) -0.037(6) -0.025(6) -0.018(7)
C9 0.053(5) 0.064(7) 0.049(5) -0.013(5) -0.016(4) -0.023(5)
C10 0.079(7) 0.105(10) 0.066(6) -0.016(6) -0.032(6) -0.019(7)
C11 0.053(6) 0.104(10) 0.081(7) -0.029(7) -0.009(5) -0.024(7)
C12 0.112(9) 0.118(11) 0.044(6) -0.015(6) 0.003(6) -0.051(9)
C13 0.120(10) 0.055(8) 0.079(7) 0.002(6) -0.007(7) -0.013(8)
C14 0.095(8) 0.115(11) 0.069(7) -0.039(7) 0.008(6) -0.051(8)
C15 0.051(5) 0.033(5) 0.044(4) -0.007(4) -0.012(4) -0.009(4)
C16 0.074(6) 0.068(7) 0.052(5) -0.024(5) -0.015(5) -0.015(6)
C17 0.148(12) 0.072(8) 0.060(6) -0.030(6) 0.001(7) -0.022(9)
C18 0.108(9) 0.057(7) 0.091(8) -0.027(6) -0.024(7) -0.015(7)
C19 0.043(5) 0.058(7) 0.090(7) -0.024(6) -0.010(5) -0.001(5)
C20 0.058(6) 0.080(9) 0.102(9) -0.020(7) 0.002(6) -0.016(6)
C21 0.052(6) 0.091(10) 0.117(10) -0.027(8) -0.018(6) 0.000(7)
C22 0.145(13) 0.20(2) 0.124(12) -0.063(12) -0.077(11) -0.041(14)
C23 0.196(16) 0.069(10) 0.102(10) -0.006(8) -0.083(11) 0.024(10)
C24 0.133(11) 0.131(13) 0.060(7) -0.031(7) -0.023(7) -0.030(10)
C25 0.161(13) 0.062(9) 0.097(9) -0.002(7) -0.029(9) -0.051(9)
C26 0.103(9) 0.086(10) 0.177(14) -0.051(10) -0.056(10) -0.030(8)
C27 0.126(11) 0.083(9) 0.138(11) -0.072(9) -0.007(9) -0.044(9)
C28 0.057(7) 0.122(13) 0.158(12) -0.048(10) 0.008(7) -0.043(8)
C29 0.048(5) 0.076(8) 0.111(9) -0.046(7) -0.010(6) -0.002(6)
C30 0.080(8) 0.079(9) 0.142(11) -0.042(8) -0.055(8) 0.010(7)
C31 0.068(7) 0.054(7) 0.121(9) -0.005(7) -0.027(7) -0.009(6)
C32 0.175(15) 0.127(14) 0.064(7) -0.004(7) -0.052(8) -0.053(12)
C33 0.096(10) 0.101(12) 0.192(15) -0.003(11) -0.081(10) -0.034(9)
C34 0.186(16) 0.091(11) 0.157(14) -0.071(11) -0.001(12) -0.054(12)
C35 0.087(8) 0.099(11) 0.122(10) -0.012(8) 0.000(8) -0.049(9)
C36 0.099(9) 0.070(9) 0.118(10) 0.022(7) -0.036(8) -0.032(8)

loop_
_atom_type_symbol
_atom_type_description
_atom_type_scat_dispersion_real
_atom_type_scat_dispersion_imag
_atom_type_scat_source
C C 0.0033 0.0016 'International Tables Vol C Tables 4.2.6.8 and 6.1.1.4'
H H 0.0000 0.0000 'International Tables Vol C Tables 4.2.6.8 and 6.1.1.4'
N N 0.0061 0.0033 'International Tables Vol C Tables 4.2.6.8 and 6.1.1.4'
Si Si 0.0817 0.0704 'International Tables Vol C Tables 4.2.6.8 and 6.1.1.4'
P P 0.1023 0.0942 'International Tables Vol C Tables 4.2.6.8 and 6.1.1.4'
Pb Pb -3.3944 10.1111 'International Tables Vol C Tables 4.2.6.8 and 6.1.1.4'

loop_
_geom_angle_atom_site_label_1
_geom_angle_atom_site_label_2
_geom_angle_atom_site_label_3
_geom_angle
N5 Pb1 N1 92.8(2)
N5 Pb1 N3 105.7(2)
N1 Pb1 N3 89.6(2)
N6 Pb2 N4 105.7(2)
N6 Pb2 C15 94.5(3)
N4 Pb2 C15 67.1(2)
N6 Pb2 P2 97.54(19)
N4 Pb2 P2 32.12(16)
C15 Pb2 P2 35.60(19)
N3 P1 C5 116.0(4)
N3 P1 C9 113.5(4)
C5 P1 C9 104.7(4)
N3 P1 C6 111.6(4)
C5 P1 C6 105.2(4)
C9 P1 C6 104.9(4)
N4 P2 C15 108.3(4)
N4 P2 C19 114.0(4)
C15 P2 C19 109.7(4)
N4 P2 C16 108.6(4)
C15 P2 C16 103.6(4)
C19 P2 C16 111.9(5)
N4 P2 Pb2 54.6(3)
C15 P2 Pb2 55.1(3)
C19 P2 Pb2 139.9(4)
C16 P2 Pb2 107.9(3)
N3 Si1 C14 110.1(5)
N3 Si1 C12 117.2(5)
C14 Si1 C12 105.3(5)
N3 Si1 C13 109.5(4)
C14 Si1 C13 108.1(6)
C12 Si1 C13 106.3(6)
N4 Si2 C24 109.0(5)
N4 Si2 C22 112.1(6)
C24 Si2 C22 106.2(7)
N4 Si2 C23 112.9(5)
C24 Si2 C23 106.2(7)
C22 Si2 C23 110.0(8)
N5 Si3 C25 111.4(5)
N5 Si3 C27 111.4(4)
C25 Si3 C27 104.3(7)
N5 Si3 C26 115.1(5)
C25 Si3 C26 107.9(6)
C27 Si3 C26 106.1(6)
N5 Si4 C29 112.4(4)
N5 Si4 C30 111.9(5)
C29 Si4 C30 106.8(6)
N5 Si4 C28 113.0(5)
C29 Si4 C28 104.5(6)
C30 Si4 C28 107.7(6)
N6 Si5 C31 110.7(5)
N6 Si5 C32 112.3(5)
C31 Si5 C32 107.1(6)
N6 Si5 C33 113.0(5)
C31 Si5 C33 107.8(6)
C32 Si5 C33 105.5(7)
N6 Si6 C36 109.8(5)
N6 Si6 C34 111.9(6)
C36 Si6 C34 108.9(8)
N6 Si6 C35 114.4(5)
C36 Si6 C35 104.5(6)
C34 Si6 C35 107.1(7)
C1 N1 C4 120.2(7)
C1 N1 Pb1 111.9(6)
C4 N1 Pb1 127.8(5)
C3 N2 C2 119.2(8)
P1 N3 Si1 132.5(4)
P1 N3 Pb1 113.9(3)
Si1 N3 Pb1 111.0(4)
P2 N4 Si2 140.3(5)
P2 N4 Pb2 93.3(3)
Si2 N4 Pb2 119.6(3)
Si4 N5 Si3 123.0(4)
Si4 N5 Pb1 127.1(4)
Si3 N5 Pb1 109.9(4)
Si5 N6 Si6 124.5(4)
Si5 N6 Pb2 112.6(4)
Si6 N6 Pb2 122.6(4)
N1 C1 C2 121.7(8)
N2 C2 C1 120.9(8)
N2 C3 C15 116.4(7)
N2 C3 C4 121.8(7)
C15 C3 C4 121.8(7)
N1 C4 C5 122.3(7)
N1 C4 C3 115.8(6)
C5 C4 C3 121.9(7)
C4 C5 P1 137.1(6)
C8 C6 C7 111.3(10)
C8 C6 P1 115.1(7)
C7 C6 P1 109.2(7)
C11 C9 C10 109.5(9)
C11 C9 P1 109.2(6)
C10 C9 P1 116.2(6)
C3 C15 P2 121.1(6)
C3 C15 Pb2 101.0(5)
P2 C15 Pb2 89.3(3)
C18 C16 C17 110.4(9)
C18 C16 P2 113.6(7)
C17 C16 P2 116.2(7)
C20 C19 C21 110.2(9)
C20 C19 P2 115.1(7)
C21 C19 P2 112.9(7)

loop_
_geom_bond_atom_site_label_1
_geom_bond_atom_site_label_2
_geom_bond_distance
Pb1 N5 2.245(6)
Pb1 N1 2.330(7)
Pb1 N3 2.421(7)
Pb2 N6 2.296(6)
Pb2 N4 2.458(7)
Pb2 C15 2.471(8)
Pb2 P2 3.012(2)
P1 N3 1.596(7)
P1 C5 1.730(8)
P1 C9 1.827(8)
P1 C6 1.831(10)
P2 N4 1.604(7)
P2 C15 1.753(8)
P2 C19 1.827(9)
P2 C16 1.832(9)
Si1 N3 1.742(7)
Si1 C14 1.839(11)
Si1 C12 1.861(11)
Si1 C13 1.882(13)
Si2 N4 1.696(7)
Si2 C24 1.860(12)
Si2 C22 1.866(14)
Si2 C23 1.877(14)
Si3 N5 1.735(8)
Si3 C25 1.866(12)
Si3 C27 1.869(13)
Si3 C26 1.894(12)
Si4 N5 1.712(8)
Si4 C29 1.855(11)
Si4 C30 1.857(12)
Si4 C28 1.891(10)
Si5 N6 1.700(8)
Si5 C31 1.872(12)
Si5 C32 1.879(13)
Si5 C33 1.901(11)
Si6 N6 1.700(7)
Si6 C36 1.870(12)
Si6 C34 1.873(13)
Si6 C35 1.880(11)
N1 C1 1.351(10)
N1 C4 1.371(10)
N2 C3 1.314(9)
N2 C2 1.359(11)
C1 C2 1.364(13)
C3 C15 1.467(11)
C3 C4 1.480(11)
C4 C5 1.375(10)
C6 C8 1.509(13)
C6 C7 1.557(13)
C9 C11 1.530(14)
C9 C10 1.541(12)
C16 C18 1.532(14)
C16 C17 1.547(13)
C19 C20 1.521(13)
C19 C21 1.536(15)
